data_2218061
loop_
_publ_author_name
'B\"uy\"ukg\"ung\"or, Orhan'
'Odaba\,so\(glu, Mustafa'

_publ_section_title
;
 5,6-Dichloro-2-(2-fluorophenyl)isoindoline-1,3-dione
;
_journal_coeditor_code BT2693
_journal_issue 5
_journal_name_full 'Acta Crystallographica Section E'
_journal_page_first o882
_journal_paper_doi 10.1107/S1600536808010544
_journal_volume 64
_journal_year 2008
_chemical_formula_iupac 'C14 H6 Cl2 F N O2'
_chemical_formula_moiety 'C14 H6 Cl2 F N O2'
_chemical_formula_sum 'C14 H6 Cl2 F N O2'
_chemical_formula_weight 310.11
_chemical_name_systematic
;
5,6-Dichloro-2-(2-fluorophenyl)isoindoline-1,3-dione
;
_space_group_IT_number 61
_symmetry_cell_setting orthorhombic
_symmetry_space_group_name_Hall '-P 2ac 2ab'
_symmetry_space_group_name_H-M 'P b c a'
_atom_sites_solution_hydrogens geom
_atom_sites_solution_primary direct
_atom_sites_solution_secondary difmap
_audit_creation_method SHELXL-97
_cell_angle_alpha 90.00
_cell_angle_beta 90.00
_cell_angle_gamma 90.00
_cell_formula_units_Z 8
_cell_length_a 8.0078(3)
_cell_length_b 27.3570(9)
_cell_length_c 11.5563(5)
_cell_measurement_reflns_used 31181
_cell_measurement_temperature 296
_cell_measurement_theta_max 26.15
_cell_measurement_theta_min 1.49
_cell_volume 2531.63(17)
_computing_cell_refinement 'X-AREA (Stoe & Cie, 2002)'
_computing_data_collection 'X-AREA (Stoe & Cie, 2002)'
_computing_data_reduction 'X-RED32 (Stoe & Cie, 2002)'
_computing_molecular_graphics 'ORTEP-3 for Windows (Farrugia, 1997)'
_computing_publication_material 'WinGX (Farrugia, 1999)'
_computing_structure_refinement 'SHELXL97 (Sheldrick, 2008)'
_computing_structure_solution 'SHELXS97 (Sheldrick, 2008)'
_diffrn_ambient_temperature 296
_diffrn_detector_area_resol_mean 6.67
_diffrn_measured_fraction_theta_full 0.997
_diffrn_measured_fraction_theta_max 0.997
_diffrn_measurement_device_type 'Stoe IPDSII'
_diffrn_measurement_method '\w scan rotation method'
_diffrn_radiation_monochromator 'plane graphite'
_diffrn_radiation_type MoK\a
_diffrn_radiation_wavelength 0.71073
_diffrn_reflns_av_R_equivalents 0.0629
_diffrn_reflns_av_sigmaI/netI 0.0248
_diffrn_reflns_limit_h_max 9
_diffrn_reflns_limit_h_min -9
_diffrn_reflns_limit_k_max 33
_diffrn_reflns_limit_k_min -33
_diffrn_reflns_limit_l_max 14
_diffrn_reflns_limit_l_min -14
_diffrn_reflns_number 31181
_diffrn_reflns_theta_full 25.64
_diffrn_reflns_theta_max 25.64
_diffrn_reflns_theta_min 1.49
_diffrn_standards_decay_% <2
_diffrn_standards_number 0
_exptl_absorpt_coefficient_mu 0.523
_exptl_absorpt_correction_T_max 0.9067
_exptl_absorpt_correction_T_min 0.7025
_exptl_absorpt_correction_type integration
_exptl_absorpt_process_details '(X-RED32; Stoe & Cie, 2002)'
_exptl_crystal_colour colorless
_exptl_crystal_density_diffrn 1.622
_exptl_crystal_density_method 'not measured'
_exptl_crystal_description prism
_exptl_crystal_F_000 1248
_exptl_crystal_size_max 0.760
_exptl_crystal_size_mid 0.500
_exptl_crystal_size_min 0.200
_refine_diff_density_max 0.147
_refine_diff_density_min -0.172
_refine_ls_extinction_coef 0.0107(9)
_refine_ls_extinction_expression Fc^*^=kFc[1+0.001xFc^2^\l^3^/sin(2\q)]^-1/4^
_refine_ls_extinction_method 'SHELXL97 (Sheldrick, 2008)'
_refine_ls_goodness_of_fit_ref 1.031
_refine_ls_hydrogen_treatment constr
_refine_ls_matrix_type full
_refine_ls_number_parameters 192
_refine_ls_number_reflns 2384
_refine_ls_number_restraints 0
_refine_ls_restrained_S_all 1.031
_refine_ls_R_factor_all 0.0425
_refine_ls_R_factor_gt 0.0312
_refine_ls_shift/su_max 0.001
_refine_ls_shift/su_mean 0.001
_refine_ls_structure_factor_coef Fsqd
_refine_ls_weighting_details 'calc w=1/[\s^2^(Fo^2^)+(0.0471P)^2^+0.3058P] where P=(Fo^2^+2Fc^2^)/3'
_refine_ls_weighting_scheme calc
_refine_ls_wR_factor_gt 0.0802
_refine_ls_wR_factor_ref 0.0848
_reflns_number_gt 1956
_reflns_number_total 2384
_reflns_threshold_expression I>2\s(I)
_cod_data_source_file bt2693.cif
_cod_data_source_block I
_cod_depositor_comments
;
The following automatic conversions were performed:
'_symmetry_cell_setting' value 'Orthorhombic' changed to 'orthorhombic'
according to '/home/saulius/struct/CIF-dictionaries/cif_core.dic'
dictionary named 'cif_core.dic' version 2.4.1 from 2010-06-29.

Automatic conversion script
Id: cif_fix_enum 1527 2010-12-29 10:47:43Z saulius 

The following automatic conversions were performed:

'_symmetry_cell_setting' value 'Orthorhombic' changed to
'orthorhombic' according to
/home/saulius/struct/CIF-dictionaries/cif_core.dic dictionary named
'cif_core.dic' version 2.4.1 from 2010-06-29.

Automatic conversion script
Id: cif_fix_values 1715 2011-07-08 13:25:40Z adriana 
;
_cod_database_code 2218061
_cod_database_fobs_code 2218061

loop_
_symmetry_equiv_pos_as_xyz
'x, y, z'
'-x+1/2, -y, z+1/2'
'x+1/2, -y+1/2, -z'
'-x, y+1/2, -z+1/2'
'-x, -y, -z'
'x-1/2, y, -z-1/2'
'-x-1/2, y-1/2, z'
'x, -y-1/2, z-1/2'

loop_
_atom_site_type_symbol
_atom_site_label
_atom_site_fract_x
_atom_site_fract_y
_atom_site_fract_z
_atom_site_U_iso_or_equiv
_atom_site_adp_type
_atom_site_calc_flag
_atom_site_refinement_flags
_atom_site_occupancy
_atom_site_disorder_assembly
_atom_site_disorder_group
C C1 0.28581(19) 0.61572(6) 0.53527(14) 0.0525(4) Uani d . 1 A .
C C2 0.30531(19) 0.56310(6) 0.56377(13) 0.0503(4) Uani d . 1 . .
C C3 0.2424(2) 0.52248(6) 0.50902(14) 0.0548(4) Uani d . 1 . .
H H3 0.1761 0.5254 0.4433 0.066 Uiso calc R 1 . .
C C4 0.2809(2) 0.47693(6) 0.55490(15) 0.0554(4) Uani d . 1 . .
C C5 0.3825(2) 0.47286(6) 0.65266(15) 0.0578(4) Uani d . 1 . .
C C6 0.4455(2) 0.51427(7) 0.70638(15) 0.0585(4) Uani d . 1 . .
H H6 0.5133 0.5118 0.7715 0.070 Uiso calc R 1 . .
C C7 0.40453(19) 0.55905(6) 0.66043(14) 0.0516(4) Uani d . 1 . .
C C8 0.4518(2) 0.60897(7) 0.69910(14) 0.0569(4) Uani d . 1 A .
C C9 0.3879(2) 0.69277(6) 0.62605(15) 0.0557(4) Uani d . 1 A .
C C10 0.3223(3) 0.71816(7) 0.71829(17) 0.0702(5) Uani d . 1 . .
C C11 0.3314(3) 0.76849(8) 0.7209(2) 0.0850(6) Uani d . 1 A .
H H11 0.2870 0.7857 0.7831 0.102 Uiso calc R 1 . .
C C12 0.4067(3) 0.79318(8) 0.6309(2) 0.0867(7) Uani d . 1 . .
H H12 0.4126 0.8271 0.6326 0.104 Uiso calc R 1 A .
C C13 0.4725(3) 0.76831(8) 0.5395(2) 0.0867(7) Uani d . 1 A .
H H13 0.5230 0.7851 0.4790 0.104 Uiso calc R 1 . .
C C14 0.4637(2) 0.71824(7) 0.53769(17) 0.0687(5) Uani d . 1 . .
N N1 0.37841(17) 0.64082(5) 0.61972(11) 0.0540(3) Uani d . 1 . .
O O1 0.20978(16) 0.63434(4) 0.45785(10) 0.0670(3) Uani d . 1 . .
O O2 0.53535(19) 0.62065(5) 0.78115(12) 0.0813(4) Uani d . 1 . .
Cl Cl1 0.20110(7) 0.425557(17) 0.48901(4) 0.07471(19) Uani d . 1 . .
Cl Cl2 0.43176(8) 0.416515(19) 0.70844(5) 0.0847(2) Uani d . 1 . .
F F1 0.5355(3) 0.69169(7) 0.45401(16) 0.0918(7) Uani d P 0.669(3) A 1
F F2 0.2785(5) 0.68818(15) 0.8105(3) 0.0846(14) Uani d P 0.331(3) A 2
H H10 0.2721 0.7019 0.7812 0.102 Uiso d P 0.669(3) A 1
H H14 0.5077 0.7027 0.4724 0.102 Uiso d P 0.331(3) A 2

loop_
_atom_site_aniso_label
_atom_site_aniso_U_11
_atom_site_aniso_U_22
_atom_site_aniso_U_33
_atom_site_aniso_U_12
_atom_site_aniso_U_13
_atom_site_aniso_U_23
C1 0.0502(9) 0.0555(9) 0.0519(8) 0.0034(7) -0.0010(7) 0.0013(7)
C2 0.0466(8) 0.0536(9) 0.0508(8) 0.0033(7) 0.0030(7) 0.0024(7)
C3 0.0548(9) 0.0580(9) 0.0517(9) 0.0044(7) -0.0005(7) 0.0001(7)
C4 0.0535(9) 0.0547(9) 0.0579(9) 0.0009(7) 0.0110(8) -0.0015(7)
C5 0.0549(9) 0.0571(10) 0.0613(9) 0.0070(7) 0.0107(8) 0.0102(8)
C6 0.0530(9) 0.0664(11) 0.0559(9) 0.0022(8) -0.0015(7) 0.0100(8)
C7 0.0451(8) 0.0571(9) 0.0527(8) 0.0007(7) 0.0012(7) 0.0051(7)
C8 0.0490(9) 0.0633(11) 0.0583(9) -0.0074(8) -0.0035(8) 0.0073(8)
C9 0.0495(9) 0.0536(9) 0.0642(10) -0.0071(7) -0.0033(8) 0.0033(8)
C10 0.0716(12) 0.0697(12) 0.0694(12) -0.0167(10) 0.0057(10) -0.0074(9)
C11 0.0756(14) 0.0754(13) 0.1040(17) -0.0095(11) 0.0001(12) -0.0284(12)
C12 0.0862(15) 0.0553(11) 0.1186(19) -0.0149(10) -0.0175(14) 0.0007(12)
C13 0.0981(17) 0.0699(13) 0.0921(15) -0.0261(12) -0.0062(13) 0.0163(11)
C14 0.0676(12) 0.0668(11) 0.0717(11) -0.0108(9) 0.0053(10) 0.0052(9)
N1 0.0530(8) 0.0533(7) 0.0556(7) -0.0044(6) -0.0038(6) 0.0048(6)
O1 0.0792(9) 0.0590(7) 0.0629(7) 0.0081(6) -0.0172(6) 0.0035(5)
O2 0.0848(10) 0.0764(9) 0.0826(9) -0.0197(7) -0.0339(8) 0.0115(7)
Cl1 0.0859(4) 0.0561(3) 0.0822(3) -0.0074(2) 0.0026(3) -0.0062(2)
Cl2 0.0989(4) 0.0610(3) 0.0943(4) 0.0118(3) -0.0031(3) 0.0214(2)
F1 0.1037(15) 0.0859(13) 0.0857(12) -0.0125(10) 0.0384(11) 0.0034(10)
F2 0.086(3) 0.095(3) 0.073(2) -0.018(2) 0.0152(18) -0.0176(18)

loop_
_atom_type_symbol
_atom_type_description
_atom_type_scat_dispersion_real
_atom_type_scat_dispersion_imag
_atom_type_scat_source
C C 0.0033 0.0016 'International Tables Vol C Tables 4.2.6.8 and 6.1.1.4'
H H 0.0000 0.0000 'International Tables Vol C Tables 4.2.6.8 and 6.1.1.4'
N N 0.0061 0.0033 'International Tables Vol C Tables 4.2.6.8 and 6.1.1.4'
O O 0.0106 0.0060 'International Tables Vol C Tables 4.2.6.8 and 6.1.1.4'
F F 0.0171 0.0103 'International Tables Vol C Tables 4.2.6.8 and 6.1.1.4'
Cl Cl 0.1484 0.1585 'International Tables Vol C Tables 4.2.6.8 and 6.1.1.4'

loop_
_geom_angle_atom_site_label_1
_geom_angle_atom_site_label_2
_geom_angle_atom_site_label_3
_geom_angle
O1 C1 N1 125.46(15)
O1 C1 C2 129.22(15)
N1 C1 C2 105.32(13)
C3 C2 C7 121.37(15)
C3 C2 C1 130.02(15)
C7 C2 C1 108.60(14)
C2 C3 C4 117.92(16)
C2 C3 H3 121.0
C4 C3 H3 121.0
C3 C4 C5 120.63(16)
C3 C4 Cl1 118.77(14)
C5 C4 Cl1 120.61(13)
C6 C5 C4 120.61(15)
C6 C5 Cl2 118.79(14)
C4 C5 Cl2 120.60(14)
C7 C6 C5 117.91(16)
C7 C6 H6 121.0
C5 C6 H6 121.0
C6 C7 C2 121.55(16)
C6 C7 C8 129.94(15)
C2 C7 C8 108.50(14)
O2 C8 N1 125.90(17)
O2 C8 C7 128.49(16)
N1 C8 C7 105.61(14)
C10 C9 C14 119.16(17)
C10 C9 N1 121.51(15)
C14 C9 N1 119.33(16)
C9 C10 C11 120.04(19)
C9 C10 F2 113.1(2)
C11 C10 F2 125.8(2)
C9 C10 H10 121.51(19)
C11 C10 H10 118.4(2)
C10 C11 C12 119.7(2)
C10 C11 H11 120.1
C12 C11 H11 120.1
C13 C12 C11 120.6(2)
C13 C12 H12 119.7
C11 C12 H12 119.7
C12 C13 C14 119.4(2)
C12 C13 H13 120.3
C14 C13 H13 120.3
F1 C14 C13 122.1(2)
F1 C14 C9 116.75(17)
C13 C14 C9 121.1(2)
C13 C14 H14 116.5(2)
C9 C14 H14 122.33(19)
C8 N1 C1 111.95(13)
C8 N1 C9 124.52(14)
C1 N1 C9 123.45(14)

loop_
_geom_bond_atom_site_label_1
_geom_bond_atom_site_label_2
_geom_bond_distance
C1 O1 1.1961(19)
C1 N1 1.405(2)
C1 C2 1.485(2)
C2 C3 1.374(2)
C2 C7 1.375(2)
C3 C4 1.389(2)
C3 H3 0.9300
C4 C5 1.396(3)
C4 Cl1 1.7213(17)
C5 C6 1.387(3)
C5 Cl2 1.7169(17)
C6 C7 1.375(2)
C6 H6 0.9300
C7 C8 1.486(2)
C8 O2 1.204(2)
C8 N1 1.395(2)
C9 C10 1.376(3)
C9 C14 1.377(2)
C9 N1 1.425(2)
C10 C11 1.379(3)
C10 F2 1.390(4)
C10 H10 0.942(2)
C11 C12 1.379(3)
C11 H11 0.9300
C12 C13 1.362(3)
C12 H12 0.9300
C13 C14 1.372(3)
C13 H13 0.9300
C14 F1 1.339(3)
C14 H14 0.935(2)
F1 H14 0.4311(19)
F2 H10 0.509(4)

loop_
_geom_hbond_atom_site_label_D
_geom_hbond_atom_site_label_H
_geom_hbond_atom_site_label_A
_geom_hbond_site_symmetry_A
_geom_hbond_distance_DH
_geom_hbond_distance_HA
_geom_hbond_distance_DA
_geom_hbond_angle_DHA
C6 H6 Cg1 6_657 0.93 2.994 3.844(4) 152.6

loop_
_geom_torsion_atom_site_label_1
_geom_torsion_atom_site_label_2
_geom_torsion_atom_site_label_3
_geom_torsion_atom_site_label_4
_geom_torsion
O1 C1 C2 C3 0.3(3)
N1 C1 C2 C3 -179.36(16)
O1 C1 C2 C7 179.79(17)
N1 C1 C2 C7 0.13(17)
C7 C2 C3 C4 0.5(2)
C1 C2 C3 C4 179.97(15)
C2 C3 C4 C5 -0.9(2)
C2 C3 C4 Cl1 179.09(12)
C3 C4 C5 C6 0.6(3)
Cl1 C4 C5 C6 -179.39(13)
C3 C4 C5 Cl2 -179.33(13)
Cl1 C4 C5 Cl2 0.7(2)
C4 C5 C6 C7 0.1(2)
Cl2 C5 C6 C7 -179.98(12)
C5 C6 C7 C2 -0.5(2)
C5 C6 C7 C8 179.55(16)
C3 C2 C7 C6 0.2(2)
C1 C2 C7 C6 -179.39(14)
C3 C2 C7 C8 -179.87(15)
C1 C2 C7 C8 0.59(18)
C6 C7 C8 O2 -1.2(3)
C2 C7 C8 O2 178.87(17)
C6 C7 C8 N1 178.88(16)
C2 C7 C8 N1 -1.10(18)
C14 C9 C10 C11 0.7(3)
N1 C9 C10 C11 -179.04(18)
C14 C9 C10 F2 -168.5(2)
N1 C9 C10 F2 11.8(3)
C9 C10 C11 C12 -0.1(3)
F2 C10 C11 C12 167.6(3)
C10 C11 C12 C13 -0.2(4)
C11 C12 C13 C14 -0.1(4)
C12 C13 C14 F1 -175.6(2)
C12 C13 C14 C9 0.7(3)
C10 C9 C14 F1 175.55(19)
N1 C9 C14 F1 -4.7(3)
C10 C9 C14 C13 -1.0(3)
N1 C9 C14 C13 178.76(19)
O2 C8 N1 C1 -178.75(17)
C7 C8 N1 C1 1.21(18)
O2 C8 N1 C9 -1.9(3)
C7 C8 N1 C9 178.08(14)
O1 C1 N1 C8 179.45(16)
C2 C1 N1 C8 -0.86(17)
O1 C1 N1 C9 2.5(3)
C2 C1 N1 C9 -177.77(14)
C10 C9 N1 C8 -62.0(2)
C14 C9 N1 C8 118.29(19)
C10 C9 N1 C1 114.5(2)
C14 C9 N1 C1 -65.2(2)
